data_4126756
loop_
_publ_author_name
'Wang, Ming'
'Ford, Michael J.'
'Zhou, Cheng'
'Seifrid, Martin'
'Nguyen, Thuc-Quyen'
'Bazan, Guillermo C.'

_publ_section_title
;
 Linear Conjugated Polymer Backbones Improve Alignment in
 Nanogroove-Assisted Organic Field-Effect Transistors.
;
_journal_name_full 'Journal of the American Chemical Society'
_journal_paper_doi 10.1021/jacs.7b10332
_journal_year 2017
_chemical_formula_sum 'C28 H20 F2 S4'
_chemical_formula_weight 522.68
_space_group_crystal_system monoclinic
_space_group_IT_number 14
_space_group_name_Hall '-P 2ybc'
_space_group_name_H-M_alt 'P 1 21/c 1'
_symmetry_space_group_name_Hall '-P 2ybc'
_symmetry_space_group_name_H-M 'P 1 21/c 1'
_atom_sites_solution_hydrogens mixed
_audit_creation_method SHELXL-2014/7
_cell_angle_alpha 90
_cell_angle_beta 103.895(8)
_cell_angle_gamma 90
_cell_formula_units_Z 2
_cell_length_a 6.5974(9)
_cell_length_b 26.408(4)
_cell_length_c 6.9247(10)
_cell_measurement_reflns_used 975
_cell_measurement_temperature 100(2)
_cell_measurement_theta_max 33
_cell_measurement_theta_min 3
_cell_volume 1171.1(3)
_computing_structure_refinement 'SHELXL-2014/7 (Sheldrick, 2014)'
_diffrn_ambient_temperature 100(2)
_diffrn_measured_fraction_theta_full 0.995
_diffrn_measured_fraction_theta_max 0.981
_diffrn_measurement_device_type 'Bruker Kappa Apex II'
_diffrn_radiation_type MoK\a
_diffrn_radiation_wavelength 0.71073
_diffrn_reflns_av_R_equivalents 0.0478
_diffrn_reflns_av_unetI/netI 0.0750
_diffrn_reflns_Laue_measured_fraction_full 0.995
_diffrn_reflns_Laue_measured_fraction_max 0.981
_diffrn_reflns_limit_h_max 8
_diffrn_reflns_limit_h_min -8
_diffrn_reflns_limit_k_max 33
_diffrn_reflns_limit_k_min -30
_diffrn_reflns_limit_l_max 8
_diffrn_reflns_limit_l_min -4
_diffrn_reflns_number 5047
_diffrn_reflns_point_group_measured_fraction_full 0.995
_diffrn_reflns_point_group_measured_fraction_max 0.981
_diffrn_reflns_theta_full 25.242
_diffrn_reflns_theta_max 26.671
_diffrn_reflns_theta_min 1.542
_exptl_absorpt_coefficient_mu 0.438
_exptl_absorpt_correction_T_max 0.7454
_exptl_absorpt_correction_T_min 0.5306
_exptl_absorpt_correction_type multi-scan
_exptl_absorpt_process_details sadabs
_exptl_crystal_colour yellow
_exptl_crystal_density_diffrn 1.482
_exptl_crystal_description needle
_exptl_crystal_F_000 540
_exptl_crystal_size_max 0.300
_exptl_crystal_size_mid 0.050
_exptl_crystal_size_min 0.050
_refine_diff_density_max 0.514
_refine_diff_density_min -0.455
_refine_diff_density_rms 0.123
_refine_ls_extinction_method none
_refine_ls_goodness_of_fit_ref 1.062
_refine_ls_hydrogen_treatment mixed
_refine_ls_matrix_type full
_refine_ls_number_parameters 165
_refine_ls_number_reflns 2439
_refine_ls_number_restraints 0
_refine_ls_restrained_S_all 1.062
_refine_ls_R_factor_all 0.0747
_refine_ls_R_factor_gt 0.0606
_refine_ls_shift/su_max 0.001
_refine_ls_shift/su_mean 0.000
_refine_ls_structure_factor_coef Fsqd
_refine_ls_weighting_details 'w=1/[\s^2^(Fo^2^)+(0.1206P)^2^+1.1548P] where P=(Fo^2^+2Fc^2^)/3'
_refine_ls_weighting_scheme calc
_refine_ls_wR_factor_gt 0.1842
_refine_ls_wR_factor_ref 0.1973
_reflns_Friedel_coverage 0.000
_reflns_number_gt 1973
_reflns_number_total 2439
_reflns_threshold_expression 'I > 2\s(I)'
_cod_data_source_file ja7b10332_si_003.cif
_cod_data_source_block b04012016_0m_a
_cod_database_code 4126756
_shelx_shelxl_version_number 2014/7
_shelx_space_group_comment
;
The symmetry employed for this shelxl refinement is uniquely defined
by the following loop, which should always be used as a source of
symmetry information in preference to the above space-group names.
They are only intended as comments.
;
_shelx_estimated_absorpt_t_min 0.880
_shelx_estimated_absorpt_t_max 0.978

loop_
_space_group_symop_operation_xyz
'x, y, z'
'-x, y+1/2, -z+1/2'
'-x, -y, -z'
'x, -y-1/2, z-1/2'

loop_
_atom_site_label
_atom_site_type_symbol
_atom_site_fract_x
_atom_site_fract_y
_atom_site_fract_z
_atom_site_U_iso_or_equiv
_atom_site_adp_type
_atom_site_occupancy
_atom_site_site_symmetry_order
_atom_site_calc_flag
_atom_site_refinement_flags_posn
_atom_site_refinement_flags_adp
_atom_site_refinement_flags_occupancy
C1 C 0.2985(5) 0.60694(13) 0.3750(5) 0.0157(7) Uani 1 1 d . . .
C2 C 0.1058(5) 0.63528(13) 0.3287(5) 0.0157(7) Uani 1 1 d . . .
C3 C -0.2157(6) 0.68422(14) 0.2727(5) 0.0206(8) Uani 1 1 d . . .
H3 H -0.3463 0.6990 0.2264 0.025 Uiso 1 1 calc R U .
C4 C -0.0795(6) 0.69782(14) 0.4464(5) 0.0211(8) Uani 1 1 d . . .
H4 H -0.1058 0.7227 0.5324 0.025 Uiso 1 1 calc R U .
C5 C 0.1056(5) 0.66934(13) 0.4783(5) 0.0168(7) Uani 1 1 d . . .
C6 C 0.3042(5) 0.66530(13) 0.6405(5) 0.0165(7) Uani 1 1 d . . .
C7 C 0.4166(6) 0.62330(13) 0.5571(5) 0.0160(7) Uani 1 1 d . . .
C8 C 0.6081(5) 0.59841(14) 0.6148(5) 0.0178(7) Uani 1 1 d . . .
H8 H 0.7058 0.6049 0.7334 0.021 Uiso 1 1 calc R U .
C9 C 0.6367(5) 0.56323(13) 0.4776(5) 0.0156(7) Uani 1 1 d . . .
C10 C 0.8193(5) 0.53092(13) 0.4869(5) 0.0158(7) Uani 1 1 d . . .
C11 C 0.8584(6) 0.50597(13) 0.3226(5) 0.0179(7) Uani 1 1 d . . .
C12 C 1.0314(6) 0.47698(13) 0.3335(5) 0.0182(7) Uani 1 1 d . . .
C13 C 0.4291(6) 0.71458(13) 0.6627(5) 0.0199(8) Uani 1 1 d . . .
H13A H 0.4611 0.7229 0.5383 0.030 Uiso 1 1 calc R U .
H13B H 0.5564 0.7105 0.7632 0.030 Uiso 1 1 calc R U .
H13C H 0.3481 0.7414 0.7004 0.030 Uiso 1 1 calc R U .
C14 C 0.2582(6) 0.65017(15) 0.8387(5) 0.0229(8) Uani 1 1 d . . .
H14A H 0.1798 0.6766 0.8827 0.034 Uiso 1 1 calc R U .
H14B H 0.3872 0.6451 0.9361 0.034 Uiso 1 1 calc R U .
H14C H 0.1786 0.6194 0.8219 0.034 Uiso 1 1 calc R U .
F1 F 0.7283(7) 0.51061(17) 0.1491(6) 0.0272(10) Uani 0.5 1 d . . P
F2 F 1.0575(6) 0.45671(16) 0.1667(6) 0.0208(9) Uani 0.5 1 d . . P
H1 H 0.7283(7) 0.51061(17) 0.1491(6) 0.028 Uiso 0.5 1 d . U P
H2 H 1.0575(6) 0.45671(16) 0.1667(6) 0.025 Uiso 0.5 1 d . U P
S1 S 0.42327(13) 0.56121(3) 0.27397(12) 0.0160(3) Uani 1 1 d . . .
S2 S -0.12079(13) 0.63699(3) 0.14857(12) 0.0186(3) Uani 1 1 d . . .

loop_
_atom_site_aniso_label
_atom_site_aniso_U_11
_atom_site_aniso_U_22
_atom_site_aniso_U_33
_atom_site_aniso_U_23
_atom_site_aniso_U_13
_atom_site_aniso_U_12
C1 0.0157(16) 0.0181(17) 0.0151(15) 0.0011(13) 0.0071(13) 0.0019(13)
C2 0.0120(17) 0.0197(18) 0.0155(15) 0.0021(12) 0.0034(13) -0.0002(13)
C3 0.0156(17) 0.0229(19) 0.0238(17) 0.0032(14) 0.0056(14) 0.0061(14)
C4 0.0212(18) 0.0224(19) 0.0232(17) -0.0004(14) 0.0119(15) 0.0040(15)
C5 0.0179(17) 0.0156(17) 0.0179(16) 0.0023(13) 0.0064(14) 0.0028(13)
C6 0.0170(17) 0.0152(17) 0.0184(16) -0.0033(13) 0.0061(14) -0.0014(13)
C7 0.0191(17) 0.0145(16) 0.0155(15) 0.0002(13) 0.0064(13) -0.0010(13)
C8 0.0181(17) 0.0202(18) 0.0149(15) 0.0033(13) 0.0035(13) 0.0036(14)
C9 0.0114(16) 0.0166(17) 0.0188(16) 0.0017(13) 0.0033(13) -0.0033(12)
C10 0.0133(16) 0.0168(17) 0.0168(15) 0.0022(13) 0.0026(13) 0.0032(13)
C11 0.0165(17) 0.0177(17) 0.0194(16) -0.0001(13) 0.0044(14) -0.0022(13)
C12 0.0216(18) 0.0159(17) 0.0170(16) 0.0005(13) 0.0041(14) -0.0004(14)
C13 0.0223(18) 0.0179(18) 0.0211(17) -0.0033(13) 0.0083(14) -0.0025(14)
C14 0.026(2) 0.026(2) 0.0192(17) -0.0012(14) 0.0109(16) -0.0036(16)
F1 0.031(2) 0.034(3) 0.0152(19) -0.0044(17) 0.0025(18) 0.012(2)
F2 0.016(2) 0.027(2) 0.0191(19) -0.0016(17) 0.0021(16) 0.0057(17)
S1 0.0147(5) 0.0181(5) 0.0155(4) -0.0015(3) 0.0041(3) 0.0023(3)
S2 0.0144(5) 0.0246(5) 0.0165(5) -0.0010(3) 0.0033(3) 0.0036(3)

loop_
_atom_type_symbol
_atom_type_description
_atom_type_scat_dispersion_real
_atom_type_scat_dispersion_imag
_atom_type_scat_source
C C 0.0033 0.0016 'International Tables Vol C Tables 4.2.6.8 and 6.1.1.4'
H H 0.0000 0.0000 'International Tables Vol C Tables 4.2.6.8 and 6.1.1.4'
F F 0.0171 0.0103 'International Tables Vol C Tables 4.2.6.8 and 6.1.1.4'
S S 0.1246 0.1234 'International Tables Vol C Tables 4.2.6.8 and 6.1.1.4'

loop_
_geom_angle_atom_site_label_1
_geom_angle_atom_site_label_2
_geom_angle_atom_site_label_3
_geom_angle
_geom_angle_site_symmetry_1
_geom_angle_site_symmetry_3
C7 C1 C2 108.3(3) . .
C7 C1 S1 112.0(3) . .
C2 C1 S1 139.7(3) . .
C5 C2 C1 109.4(3) . .
C5 C2 S2 112.1(3) . .
C1 C2 S2 138.4(3) . .
C4 C3 S2 113.0(3) . .
C4 C3 H3 123.5 . .
S2 C3 H3 123.5 . .
C3 C4 C5 111.1(3) . .
C3 C4 H4 124.4 . .
C5 C4 H4 124.4 . .
C2 C5 C4 113.0(3) . .
C2 C5 C6 110.9(3) . .
C4 C5 C6 136.1(3) . .
C5 C6 C7 100.6(3) . .
C5 C6 C13 111.4(3) . .
C7 C6 C13 111.0(3) . .
C5 C6 C14 111.2(3) . .
C7 C6 C14 111.7(3) . .
C13 C6 C14 110.6(3) . .
C1 C7 C8 112.8(3) . .
C1 C7 C6 110.8(3) . .
C8 C7 C6 136.4(3) . .
C9 C8 C7 112.7(3) . .
C9 C8 H8 123.6 . .
C7 C8 H8 123.6 . .
C8 C9 C10 127.7(3) . .
C8 C9 S1 111.3(3) . .
C10 C9 S1 121.0(3) . .
C11 C10 C12 115.2(3) . 3_766
C11 C10 C9 123.5(3) . .
C12 C10 C9 121.3(3) 3_766 .
F1 C11 C12 117.5(4) . .
F1 C11 C10 119.9(4) . .
C12 C11 C10 122.6(3) . .
F1 C11 H1 0.0 . .
C12 C11 H1 117.5(4) . .
C10 C11 H1 119.9(4) . .
F2 C12 C11 117.6(3) . .
F2 C12 C10 120.2(3) . 3_766
C11 C12 C10 122.2(3) . 3_766
F2 C12 H2 0.0 . .
C11 C12 H2 117.6(3) . .
C10 C12 H2 120.2(3) 3_766 .
C6 C13 H13A 109.5 . .
C6 C13 H13B 109.5 . .
H13A C13 H13B 109.5 . .
C6 C13 H13C 109.5 . .
H13A C13 H13C 109.5 . .
H13B C13 H13C 109.5 . .
C6 C14 H14A 109.5 . .
C6 C14 H14B 109.5 . .
H14A C14 H14B 109.5 . .
C6 C14 H14C 109.5 . .
H14A C14 H14C 109.5 . .
H14B C14 H14C 109.5 . .
C11 F1 H1 0.0(8) . .
C12 F2 H2 0.0(3) . .
C1 S1 C9 91.26(16) . .
C2 S2 C3 90.80(17) . .

loop_
_geom_bond_atom_site_label_1
_geom_bond_atom_site_label_2
_geom_bond_distance
_geom_bond_site_symmetry_2
C1 C7 1.383(5) .
C1 C2 1.444(5) .
C1 S1 1.703(3) .
C2 C5 1.372(5) .
C2 S2 1.702(3) .
C3 C4 1.366(5) .
C3 S2 1.716(4) .
C3 H3 0.9300 .
C4 C5 1.406(5) .
C4 H4 0.9300 .
C5 C6 1.511(5) .
C6 C7 1.522(5) .
C6 C13 1.528(5) .
C6 C14 1.529(5) .
C7 C8 1.395(5) .
C8 C9 1.374(5) .
C8 H8 0.9300 .
C9 C10 1.465(5) .
C9 S1 1.738(3) .
C10 C11 1.392(5) .
C10 C12 1.404(5) 3_766
C11 F1 1.303(5) .
C11 C12 1.361(5) .
C11 H1 1.303(5) .
C12 F2 1.322(5) .
C12 C10 1.404(5) 3_766
C12 H2 1.322(5) .
C13 H13A 0.9600 .
C13 H13B 0.9600 .
C13 H13C 0.9600 .
C14 H14A 0.9600 .
C14 H14B 0.9600 .
C14 H14C 0.9600 .
F1 H1 0.000(13) .
F2 H2 0.000(13) .
